data_2208746
loop_
_publ_author_name
'Nakatsuka, Akihiko'
'Ohtaka, Osamu'
'Arima, Hiroshi'
'Nakayama, Noriaki'
'Mizota, Tadato'

_publ_section_title
;
 Aragonite-type lanthanum orthoborate, LaBO~3~
;
_journal_issue 4
_journal_name_full 'Acta Crystallographica Section E'
_journal_page_first i103
_journal_page_last i105
_journal_paper_doi 10.1107/S1600536806010142
_journal_volume 62
_journal_year 2006
_chemical_formula_iupac 'La B O3'
_chemical_formula_moiety 'La B O3'
_chemical_formula_structural 'La B O3'
_chemical_formula_sum 'B La O3'
_chemical_formula_weight 197.71
_chemical_name_systematic 'lanthanum orthoborate'
_space_group_IT_number 62
_symmetry_cell_setting orthorhombic
_symmetry_space_group_name_Hall '-P 2ac 2n'
_symmetry_space_group_name_H-M 'P n m a'
_cell_angle_alpha 90
_cell_angle_beta 90
_cell_angle_gamma 90
_cell_formula_units_Z 4
_cell_length_a 5.8744(3)
_cell_length_b 5.1087(3)
_cell_length_c 8.2581(5)
_cell_measurement_reflns_used 50
_cell_measurement_temperature 296
_cell_measurement_theta_max 25.0
_cell_measurement_theta_min 22.5
_cell_volume 247.83(2)
_computing_cell_refinement WinAFC
_computing_data_collection 'WinAFC (Rigaku Corporation, 1999)'
_computing_data_reduction 'TEXSAN (Molecular Structure Corporation, 1999)'
_computing_molecular_graphics 'ATOMS (Dowty, 2000)'
_computing_publication_material TEXSAN
_computing_structure_refinement TEXSAN
_computing_structure_solution TEXSAN
_diffrn_measured_fraction_theta_full 1.0000
_diffrn_measured_fraction_theta_max 1.0000
_diffrn_measurement_device_type 'Rigaku AFC-7R'
_diffrn_measurement_method \w--2\q
_diffrn_radiation_type 'Mo K\a'
_diffrn_radiation_wavelength 0.71069
_diffrn_reflns_av_R_equivalents 0.0303
_diffrn_reflns_limit_h_max 8
_diffrn_reflns_limit_h_min -8
_diffrn_reflns_limit_k_max 7
_diffrn_reflns_limit_k_min 0
_diffrn_reflns_limit_l_max 11
_diffrn_reflns_limit_l_min -11
_diffrn_reflns_number 1591
_diffrn_reflns_theta_full 30.00
_diffrn_reflns_theta_max 30.00
_diffrn_standards_decay_% 0.58
_diffrn_standards_interval_count 150
_diffrn_standards_number 3
_exptl_absorpt_coefficient_mu 16.882
_exptl_absorpt_correction_T_max 0.509
_exptl_absorpt_correction_T_min 0.418
_exptl_absorpt_correction_type refdelf
_exptl_absorpt_process_details '(Walker & Stuart, 1983)'
_exptl_crystal_colour colorless
_exptl_crystal_density_diffrn 5.299
_exptl_crystal_density_method 'not measured'
_exptl_crystal_description irregular
_exptl_crystal_F_000 344
_exptl_crystal_size_max 0.060
_exptl_crystal_size_mid 0.047
_exptl_crystal_size_min 0.040
_refine_diff_density_max 1.24
_refine_diff_density_min -0.98
_refine_ls_extinction_coef 0.056(3)
_refine_ls_extinction_method 'Zachariasen (1967) type 2 Gaussian isotropic'
_refine_ls_goodness_of_fit_ref 1.983
_refine_ls_number_parameters 29
_refine_ls_number_reflns 369
_refine_ls_R_factor_gt 0.0174
_refine_ls_shift/su_max 0.0007
_refine_ls_structure_factor_coef F
_refine_ls_weighting_details 'w = 1/[\s^2^(Fo) + 0.00014|Fo|^2^]'
_refine_ls_weighting_scheme calc
_refine_ls_wR_factor_ref 0.0292
_reflns_number_gt 369
_reflns_number_total 396
_reflns_threshold_expression F^2^>2\s(F^2^)
_cod_data_source_file wm2006.cif
_cod_data_source_block I
_cod_database_code 2208746
_cod_database_fobs_code 2208746

loop_
_symmetry_equiv_pos_as_xyz
x,y,z
1/2+x,1/2-y,1/2-z
-x,1/2+y,-z
1/2-x,-y,1/2+z
-x,-y,-z
1/2-x,1/2+y,1/2+z
x,1/2-y,z
1/2+x,y,1/2-z

loop_
_atom_site_type_symbol
_atom_site_label
_atom_site_fract_x
_atom_site_fract_y
_atom_site_fract_z
_atom_site_U_iso_or_equiv
_atom_site_adp_type
_atom_site_calc_flag
_atom_site_refinement_flags
_atom_site_occupancy
La La 0.24319(3) 0.2500 0.58449(3) 0.00620(10) Uani d S 1.00
B B 0.5822(7) 0.2500 0.2611(5) 0.0079(10) Uani d S 1.00
O O1 0.0970(5) 0.2500 0.0729(3) 0.0097(7) Uani d S 1.00
O O2 0.5863(4) 0.0182(4) 0.1769(2) 0.0092(4) Uani d . 1.00

loop_
_atom_site_aniso_label
_atom_site_aniso_U_11
_atom_site_aniso_U_22
_atom_site_aniso_U_33
_atom_site_aniso_U_12
_atom_site_aniso_U_13
_atom_site_aniso_U_23
La 0.0062(2) 0.0062(2) 0.0063(2) 0.0000 0.00038(6) 0.0000
B 0.007(2) 0.008(2) 0.009(2) 0.0000 0.0000(10) 0.0000
O1 0.0110(10) 0.0120(10) 0.0060(10) 0.0000 -0.0020(10) 0.0000
O2 0.0118(9) 0.0064(9) 0.0095(9) 0.0000(8) 0.0002(7) 0.0008(8)

loop_
_atom_type_symbol
_atom_type_description
_atom_type_scat_dispersion_real
_atom_type_scat_dispersion_imag
_atom_type_scat_source
La La -0.287 2.452
;International Tables for Crystallography
(1992, Vol. C, Tables 4.2.6.8 and 6.1.1.1)
;
B B 0.001 0.001
;International Tables for Crystallography
(1992, Vol. C, Tables 4.2.6.8 and 6.1.1.1)
;
O O 0.011 0.006
;International Tables for Crystallography
(1992, Vol. C, Tables 4.2.6.8 and 6.1.1.1)
;

loop_
_geom_angle_atom_site_label_1
_geom_angle_atom_site_label_2
_geom_angle_atom_site_label_3
_geom_angle_site_symmetry_1
_geom_angle_site_symmetry_3
_geom_angle
_geom_angle_publ_flag
O1 La O1 2_555 4_555 71.88(6) no
O1 La O1 2_555 4_565 71.88(6) no
O1 La O2 2_555 4_555 145.20(5) no
O1 La O2 2_555 6_555 145.20(5) no
O1 La O2 2_555 2_455 82.06(8) no
O1 La O2 2_555 8_455 82.06(8) no
O1 La O2 2_555 3_656 94.31(7) no
O1 La O2 2_555 5_656 94.31(7) no
O1 La O1 4_555 4_565 139.40(10) no
O1 La O2 4_555 4_555 76.28(7) no
O1 La O2 4_555 6_555 142.61(7) no
O1 La O2 4_555 2_455 120.96(7) no
O1 La O2 4_555 8_455 70.69(7) no
O1 La O2 4_555 3_656 112.84(7) no
O1 La O2 4_555 5_656 53.11(7) no
O1 La O2 4_565 4_555 142.61(7) no
O1 La O2 4_565 6_555 76.28(7) no
O1 La O2 4_565 2_455 70.69(7) no
O1 La O2 4_565 8_455 120.96(7) no
O1 La O2 4_565 3_656 53.11(7) no
O1 La O2 4_565 5_656 112.84(7) no
O2 La O2 4_555 6_555 66.73(9) no
O2 La O2 4_555 2_455 103.11(4) no
O2 La O2 4_555 8_455 74.42(7) no
O2 La O2 4_555 3_656 110.91(5) no
O2 La O2 4_555 5_656 77.14(5) no
O2 La O2 6_555 2_455 74.42(7) no
O2 La O2 6_555 8_455 103.11(4) no
O2 La O2 6_555 3_656 77.14(5) no
O2 La O2 6_555 5_656 110.91(5) no
O2 La O2 2_455 8_455 53.55(9) no
O2 La O2 2_455 3_656 121.32(2) no
O2 La O2 2_455 5_656 173.98(8) no
O2 La O2 8_455 3_656 173.98(8) no
O2 La O2 8_455 5_656 121.32(2) no
O2 La O2 3_656 5_656 63.59(9) no
La O1 La 2_455 4_554 108.12(6) no
La O1 La 2_455 4_564 108.12(6) no
La O1 O2 2_455 2_455 115.90(10) no
La O1 O2 2_455 8_455 115.90(10) no
La O1 B 2_455 2_455 118.4(2) no
La O1 La 4_554 4_564 139.40(10) no
La O1 O2 4_554 2_455 116.40(10) no
La O1 O2 4_554 8_455 60.81(5) no
La O1 B 4_554 2_455 89.23(10) no
La O1 O2 4_564 2_455 60.81(5) no
La O1 O2 4_564 8_455 116.40(10) no
La O1 B 4_564 2_455 89.23(10) no
O2 O1 O2 2_455 8_455 59.60(10) no
La O2 La 2_555 4_554 105.58(7) no
La O2 La 2_555 3_646 136.43(9) no
La O2 O1 2_555 2_555 118.62(9) no
La O2 O2 2_555 7_555 63.23(4) no
La O2 O2 2_555 7_545 116.77(4) no
La O2 B 2_555 1_555 91.9(2) no
La O2 La 4_554 3_646 103.98(7) no
La O2 O1 4_554 2_555 124.00(10) no
La O2 O2 4_554 7_555 123.37(5) no
La O2 O2 4_554 7_545 56.63(5) no
La O2 B 4_554 1_555 128.0(2) no
La O2 O1 3_646 2_555 66.08(6) no
La O2 O2 3_646 7_555 121.79(4) no
La O2 O2 3_646 7_545 58.21(4) no
La O2 B 3_646 1_555 94.4(2) no
O1 O2 O2 2_555 7_555 60.20(6) no
O1 O2 O2 2_555 7_545 119.80(6) no
O2 O2 O2 7_555 7_545 180.0 no
O2 O2 B 7_545 1_555 149.6(2) no
O1 B O2 2_555 1_555 120.3(2) yes
O1 B O2 2_555 7_555 120.3(2) yes
O2 B O2 1_555 7_555 119.1(3) yes

loop_
_geom_bond_atom_site_label_1
_geom_bond_atom_site_label_2
_geom_bond_site_symmetry_2
_geom_bond_distance
_geom_bond_publ_flag
La O1 2_555 2.451(3) yes
La O1 4_555 2.7230(10) yes
La O1 4_565 2.7230(10) yes
La O2 4_555 2.491(2) yes
La O2 6_555 2.491(2) yes
La O2 2_455 2.629(2) yes
La O2 8_455 2.629(2) yes
La O2 3_656 2.601(2) yes
La O2 5_656 2.601(2) yes
La B . 3.331(4) no
La B 4_555 3.508(3) no
La B 2_455 3.007(4) no
La B 4_565 3.508(3) no
La B 3_646 3.034(2) no
La B 3_656 3.034(2) no
B O1 8_555 1.374(5) yes
B O1 . 3.247(5) no
B O1 1_655 3.400(5) no
B O2 . 1.373(3) yes
B O2 7_555 1.373(3) yes
B O2 2_455 3.186(5) no
B O2 8_455 3.186(5) no
B O2 2_555 3.230(4) no
B O2 8_555 3.230(4) no
B B 2_555 2.943(6) no
B B 2_455 2.943(6) no
O1 O1 3_555 3.045(3) no
O1 O1 3_545 3.045(3) no
O1 O2 . 3.225(3) no
O1 O2 7_555 3.225(3) no
O1 O2 1_455 3.338(3) no
O1 O2 7_455 3.338(3) no
O1 O2 2_455 2.383(3) no
O1 O2 8_455 2.383(3) no
O1 O2 4_554 3.705(3) no
O1 O2 6_554 3.705(3) no
O1 O2 3_655 3.097(3) no
O1 O2 5_655 3.097(3) no
O2 O2 7_555 2.368(4) no
O2 O2 8_555 3.176(2) no
O2 O2 8_455 3.176(2) no
O2 O2 7_545 2.740(4) no
O2 O2 5_655 3.098(4) no
